data_7002963
loop_
_publ_author_name
'Veltz\'e, Sune'
'Egdal, Rune Kirk'
'Johansson, Frank B.'
'Bond, Andrew D.'
'McKenzie, Christine J.'

_publ_section_title
;
 Coordinative flexibility in an acyclic bis(sulfonamide) ligand
;
_journal_issue 47
_journal_name_full 'Dalton Transactions'
_journal_page_first 10495
_journal_page_last 10504
_journal_paper_doi 10.1039/b912617a
_journal_year 2009
_chemical_formula_moiety
;
C35 H35 Mn2 N6 O9 S2 +, Cl O4 -, C2 H3 N
;
_chemical_formula_sum 'C37 H38 Cl Mn2 N7 O13 S2'
_chemical_formula_weight 998.19
_space_group_IT_number 14
_symmetry_cell_setting monoclinic
_symmetry_space_group_name_Hall '-P 2ybc'
_symmetry_space_group_name_H-M 'P 1 21/c 1'
_atom_sites_solution_hydrogens geom
_atom_sites_solution_primary direct
_atom_sites_solution_secondary difmap
_cell_angle_alpha 90.00
_cell_angle_beta 92.712(2)
_cell_angle_gamma 90.00
_cell_formula_units_Z 4
_cell_length_a 10.3700(4)
_cell_length_b 13.7747(6)
_cell_length_c 28.8164(12)
_cell_measurement_reflns_used 7403
_cell_measurement_temperature 180(2)
_cell_measurement_theta_max 24.83
_cell_measurement_theta_min 2.46
_cell_volume 4111.6(3)
_computing_cell_refinement 'SAINT v.7.06a (Bruker, 2003)'
_computing_data_collection 'APEX2 v.1.0-22 (Bruker-Nonius, 2004)'
_computing_data_reduction 'SAINT v.7.06a'
_computing_molecular_graphics 'SHELXTL v.6.10'
_computing_publication_material 'SHELXTL v.6.10'
_computing_structure_refinement 'SHELXTL v.6.10'
_computing_structure_solution 'SHELXTL v.6.10 (Sheldrick, 2000)'
_diffrn_ambient_temperature 180(2)
_diffrn_measured_fraction_theta_full 0.996
_diffrn_measured_fraction_theta_max 0.996
_diffrn_measurement_device_type 'Bruker-Nonius X8APEX-II CCD'
_diffrn_measurement_method 'thin-slice \w and \f scans'
_diffrn_radiation_monochromator graphite
_diffrn_radiation_source 'fine-focus sealed tube'
_diffrn_radiation_type MoK\a
_diffrn_radiation_wavelength 0.71073
_diffrn_reflns_av_R_equivalents 0.0428
_diffrn_reflns_av_sigmaI/netI 0.0459
_diffrn_reflns_limit_h_max 11
_diffrn_reflns_limit_h_min -12
_diffrn_reflns_limit_k_max 14
_diffrn_reflns_limit_k_min -16
_diffrn_reflns_limit_l_max 34
_diffrn_reflns_limit_l_min -34
_diffrn_reflns_number 29239
_diffrn_reflns_theta_full 25.03
_diffrn_reflns_theta_max 25.03
_diffrn_reflns_theta_min 3.52
_diffrn_standards_number 0
_exptl_absorpt_coefficient_mu 0.855
_exptl_absorpt_correction_T_max 0.943
_exptl_absorpt_correction_T_min 0.764
_exptl_absorpt_correction_type multi-scan
_exptl_absorpt_process_details 'SADABS (Sheldrick, 2003)'
_exptl_crystal_colour colourless
_exptl_crystal_density_diffrn 1.613
_exptl_crystal_density_method 'not measured'
_exptl_crystal_description block
_exptl_crystal_F_000 2048
_exptl_crystal_size_max 0.20
_exptl_crystal_size_mid 0.10
_exptl_crystal_size_min 0.07
_refine_diff_density_max 0.733
_refine_diff_density_min -0.511
_refine_diff_density_rms 0.085
_refine_ls_extinction_method none
_refine_ls_goodness_of_fit_ref 1.008
_refine_ls_hydrogen_treatment constr
_refine_ls_matrix_type full
_refine_ls_number_parameters 559
_refine_ls_number_reflns 7244
_refine_ls_number_restraints 6
_refine_ls_restrained_S_all 1.009
_refine_ls_R_factor_all 0.0643
_refine_ls_R_factor_gt 0.0429
_refine_ls_shift/su_max 0.000
_refine_ls_shift/su_mean 0.000
_refine_ls_structure_factor_coef Fsqd
_refine_ls_weighting_details 'calc w=1/[\s^2^(Fo^2^)+(0.0777P)^2^+1.1075P] where P=(Fo^2^+2Fc^2^)/3'
_refine_ls_weighting_scheme calc
_refine_ls_wR_factor_gt 0.1102
_refine_ls_wR_factor_ref 0.1223
_reflns_number_gt 5470
_reflns_number_total 7244
_reflns_threshold_expression I>2\s(I)
_cod_data_source_file b912617a.txt
_cod_data_source_block 7
_cod_original_sg_symbol_H-M 'P 21/c'
_cod_database_code 7002963

loop_
_symmetry_equiv_pos_as_xyz
'x, y, z'
'-x, y+1/2, -z+1/2'
'-x, -y, -z'
'x, -y-1/2, z-1/2'

loop_
_atom_site_label
_atom_site_type_symbol
_atom_site_fract_x
_atom_site_fract_y
_atom_site_fract_z
_atom_site_U_iso_or_equiv
_atom_site_adp_type
_atom_site_occupancy
_atom_site_symmetry_multiplicity
_atom_site_calc_flag
_atom_site_refinement_flags
_atom_site_disorder_assembly
_atom_site_disorder_group
Mn1 Mn 0.21458(4) 0.40253(4) 0.399897(16) 0.02212(14) Uani 1 1 d . . .
Mn2 Mn 0.53117(4) 0.32766(3) 0.414612(16) 0.02263(14) Uani 1 1 d . . .
S1 S 0.32321(7) 0.52870(6) 0.30311(3) 0.02385(19) Uani 1 1 d . . .
S2 S 0.43850(7) 0.14570(6) 0.33789(3) 0.0242(2) Uani 1 1 d . . .
O11 O 0.2948(2) 0.58746(16) 0.26284(8) 0.0323(5) Uani 1 1 d . . .
O12 O 0.41682(19) 0.56411(16) 0.33707(8) 0.0285(5) Uani 1 1 d . . .
O21 O 0.4677(2) 0.06258(16) 0.31048(8) 0.0313(5) Uani 1 1 d . . .
O22 O 0.3381(2) 0.13698(16) 0.36990(7) 0.0289(5) Uani 1 1 d . . .
O1 O 0.37786(18) 0.35351(15) 0.36323(7) 0.0219(5) Uani 1 1 d . . .
O2 O 0.3285(2) 0.50789(16) 0.43665(7) 0.0278(5) Uani 1 1 d . . .
O3 O 0.5377(2) 0.46757(16) 0.44062(8) 0.0286(5) Uani 1 1 d . . .
O4 O 0.1906(2) 0.29384(17) 0.44751(8) 0.0342(6) Uani 1 1 d . . .
O5 O 0.3994(2) 0.25746(17) 0.45657(7) 0.0327(5) Uani 1 1 d . . .
N1 N 0.1853(2) 0.51121(18) 0.33157(8) 0.0223(6) Uani 1 1 d . . .
N2 N 0.0901(2) 0.31974(19) 0.34437(9) 0.0244(6) Uani 1 1 d . . .
N3 N 0.0467(2) 0.5010(2) 0.41130(9) 0.0262(6) Uani 1 1 d . . .
N4 N 0.5720(2) 0.18118(19) 0.36980(9) 0.0231(6) Uani 1 1 d . . .
N5 N 0.6875(2) 0.2455(2) 0.45308(9) 0.0253(6) Uani 1 1 d . . .
N6 N 0.6679(2) 0.37030(19) 0.35642(9) 0.0242(6) Uani 1 1 d . . .
C1 C 0.3831(3) 0.3373(2) 0.31841(10) 0.0209(7) Uani 1 1 d . . .
C2 C 0.3576(3) 0.4104(2) 0.28473(10) 0.0219(7) Uani 1 1 d . . .
C3 C 0.3602(3) 0.3925(2) 0.23731(11) 0.0264(7) Uani 1 1 d . . .
H3A H 0.3412 0.4437 0.2160 0.032 Uiso 1 1 calc R . .
C4 C 0.3899(3) 0.3015(2) 0.22065(11) 0.0275(8) Uani 1 1 d . . .
C5 C 0.4167(3) 0.2286(2) 0.25284(10) 0.0255(7) Uani 1 1 d . . .
H5A H 0.4386 0.1658 0.2421 0.031 Uiso 1 1 calc R . .
C6 C 0.4126(3) 0.2448(2) 0.30023(10) 0.0220(7) Uani 1 1 d . . .
C7 C 0.3895(4) 0.2815(3) 0.16925(11) 0.0420(9) Uani 1 1 d . . .
H7A H 0.4089 0.3414 0.1527 0.063 Uiso 1 1 calc R . .
H7B H 0.3042 0.2575 0.1585 0.063 Uiso 1 1 calc R . .
H7C H 0.4550 0.2324 0.1631 0.063 Uiso 1 1 calc R . .
C8 C 0.0808(3) 0.4695(2) 0.30002(11) 0.0257(7) Uani 1 1 d . . .
H8A H -0.0035 0.4956 0.3089 0.031 Uiso 1 1 calc R . .
H8B H 0.0946 0.4904 0.2678 0.031 Uiso 1 1 calc R . .
C9 C 0.0765(3) 0.3612(2) 0.30164(11) 0.0250(7) Uani 1 1 d . . .
C10 C 0.0531(3) 0.3068(3) 0.26206(12) 0.0340(8) Uani 1 1 d . . .
H10A H 0.0463 0.3372 0.2324 0.041 Uiso 1 1 calc R . .
C11 C 0.0395(4) 0.2074(3) 0.26603(13) 0.0432(9) Uani 1 1 d . . .
H11A H 0.0239 0.1687 0.2391 0.052 Uiso 1 1 calc R . .
C12 C 0.0488(4) 0.1647(3) 0.30915(13) 0.0393(9) Uani 1 1 d . . .
H12A H 0.0375 0.0967 0.3126 0.047 Uiso 1 1 calc R . .
C13 C 0.0750(3) 0.2235(3) 0.34734(12) 0.0310(8) Uani 1 1 d . . .
H13A H 0.0826 0.1941 0.3772 0.037 Uiso 1 1 calc R . .
C14 C 0.1465(3) 0.6032(2) 0.35436(11) 0.0254(7) Uani 1 1 d . . .
H14A H 0.1159 0.6504 0.3304 0.030 Uiso 1 1 calc R . .
H14B H 0.2221 0.6317 0.3717 0.030 Uiso 1 1 calc R . .
C15 C 0.0405(3) 0.5839(2) 0.38733(11) 0.0241(7) Uani 1 1 d . . .
C16 C -0.0560(3) 0.6523(3) 0.39325(12) 0.0326(8) Uani 1 1 d . . .
H16A H -0.0595 0.7102 0.3753 0.039 Uiso 1 1 calc R . .
C17 C -0.1465(3) 0.6344(3) 0.42568(12) 0.0336(8) Uani 1 1 d . . .
H17A H -0.2118 0.6809 0.4311 0.040 Uiso 1 1 calc R . .
C18 C -0.1418(3) 0.5482(3) 0.45034(12) 0.0343(8) Uani 1 1 d . . .
H18A H -0.2039 0.5339 0.4725 0.041 Uiso 1 1 calc R . .
C19 C -0.0438(3) 0.4834(3) 0.44171(11) 0.0318(8) Uani 1 1 d . . .
H19A H -0.0407 0.4236 0.4582 0.038 Uiso 1 1 calc R . .
C20 C 0.6023(3) 0.1090(2) 0.40772(11) 0.0277(7) Uani 1 1 d . . .
H20A H 0.6380 0.0492 0.3943 0.033 Uiso 1 1 calc R . .
H20B H 0.5221 0.0916 0.4231 0.033 Uiso 1 1 calc R . .
C21 C 0.6989(3) 0.1512(2) 0.44299(11) 0.0255(7) Uani 1 1 d . . .
C22 C 0.7916(3) 0.0924(3) 0.46484(12) 0.0349(8) Uani 1 1 d . . .
H22A H 0.7978 0.0257 0.4569 0.042 Uiso 1 1 calc R . .
C23 C 0.8745(3) 0.1324(3) 0.49833(13) 0.0438(10) Uani 1 1 d . . .
H23A H 0.9393 0.0938 0.5137 0.053 Uiso 1 1 calc R . .
C24 C 0.8624(3) 0.2295(3) 0.50935(13) 0.0412(9) Uani 1 1 d . . .
H24A H 0.9177 0.2584 0.5327 0.049 Uiso 1 1 calc R . .
C25 C 0.7691(3) 0.2834(3) 0.48604(11) 0.0317(8) Uani 1 1 d . . .
H25A H 0.7616 0.3503 0.4934 0.038 Uiso 1 1 calc R . .
C26 C 0.6841(3) 0.1982(2) 0.34019(11) 0.0271(7) Uani 1 1 d . . .
H26A H 0.6759 0.1557 0.3125 0.033 Uiso 1 1 calc R . .
H26B H 0.7647 0.1803 0.3579 0.033 Uiso 1 1 calc R . .
C27 C 0.6930(3) 0.3021(2) 0.32468(11) 0.0241(7) Uani 1 1 d . . .
C28 C 0.7295(3) 0.3252(3) 0.28049(12) 0.0303(8) Uani 1 1 d . . .
H28A H 0.7447 0.2754 0.2586 0.036 Uiso 1 1 calc R . .
C29 C 0.7435(3) 0.4215(3) 0.26857(12) 0.0366(9) Uani 1 1 d . . .
H29A H 0.7679 0.4392 0.2383 0.044 Uiso 1 1 calc R . .
C30 C 0.7214(3) 0.4916(3) 0.30138(12) 0.0333(8) Uani 1 1 d . . .
H30A H 0.7326 0.5584 0.2944 0.040 Uiso 1 1 calc R . .
C31 C 0.6827(3) 0.4632(2) 0.34448(12) 0.0283(8) Uani 1 1 d . . .
H31A H 0.6658 0.5119 0.3667 0.034 Uiso 1 1 calc R . .
C32 C 0.4467(3) 0.5289(2) 0.44057(10) 0.0240(7) Uani 1 1 d . . .
C33 C 0.4845(3) 0.6338(2) 0.44491(12) 0.0329(8) Uani 1 1 d . . .
H33A H 0.5360 0.6436 0.4739 0.049 Uiso 1 1 calc R . .
H33B H 0.4067 0.6741 0.4451 0.049 Uiso 1 1 calc R . .
H33C H 0.5357 0.6522 0.4186 0.049 Uiso 1 1 calc R . .
C34 C 0.2817(3) 0.2383(3) 0.46124(11) 0.0284(8) Uani 1 1 d . . .
C35 C 0.2475(4) 0.1450(3) 0.48373(14) 0.0464(10) Uani 1 1 d . . .
H35A H 0.3254 0.1158 0.4984 0.070 Uiso 1 1 calc R . .
H35B H 0.2099 0.1006 0.4602 0.070 Uiso 1 1 calc R . .
H35C H 0.1846 0.1573 0.5074 0.070 Uiso 1 1 calc R . .
Cl1 Cl 0.06488(9) 0.43518(7) 0.12564(3) 0.0397(2) Uani 1 1 d . . .
O1A O 0.1265(3) 0.3787(2) 0.09200(10) 0.0589(8) Uani 1 1 d . . .
O1B O -0.0222(3) 0.5017(2) 0.10295(10) 0.0599(8) Uani 1 1 d . . .
O1C O -0.0058(3) 0.3717(3) 0.15420(10) 0.0737(10) Uani 1 1 d . . .
O1D O 0.1574(3) 0.4866(3) 0.15359(15) 0.0976(14) Uani 1 1 d . . .
N1S N 0.4634(8) 0.9150(6) 0.4566(3) 0.095(2) Uiso 0.60 1 d PD A 1
C1S C 0.3997(8) 0.8999(6) 0.4244(3) 0.061(2) Uiso 0.60 1 d PD A 1
C2S C 0.3070(9) 0.8892(8) 0.3852(4) 0.080(3) Uiso 0.60 1 d PD A 1
H21S H 0.2268 0.9226 0.3922 0.120 Uiso 0.60 1 d PR A 1
H22S H 0.2892 0.8202 0.3798 0.120 Uiso 0.60 1 d PR A 1
H23S H 0.3421 0.9178 0.3573 0.120 Uiso 0.60 1 d PR A 1
N2S N 0.2838(12) 0.8068(9) 0.3338(4) 0.099(4) Uiso 0.40 1 d PD B 2
C3S C 0.3078(11) 0.8525(9) 0.3662(4) 0.055(3) Uiso 0.40 1 d PD B 2
C4S C 0.3352(15) 0.9070(10) 0.4083(4) 0.068(4) Uiso 0.40 1 d PD B 2
H41S H 0.2728 0.8900 0.4315 0.103 Uiso 0.40 1 d PR B 2
H42S H 0.3292 0.9766 0.4014 0.103 Uiso 0.40 1 d PR B 2
H43S H 0.4226 0.8915 0.4205 0.103 Uiso 0.40 1 d PR B 2

loop_
_atom_site_aniso_label
_atom_site_aniso_U_11
_atom_site_aniso_U_22
_atom_site_aniso_U_33
_atom_site_aniso_U_23
_atom_site_aniso_U_13
_atom_site_aniso_U_12
Mn1 0.0182(2) 0.0235(3) 0.0245(3) 0.0017(2) -0.00082(19) 0.0007(2)
Mn2 0.0201(3) 0.0226(3) 0.0248(3) -0.0014(2) -0.00281(19) 0.0014(2)
S1 0.0226(4) 0.0231(4) 0.0259(4) 0.0025(3) 0.0019(3) -0.0026(3)
S2 0.0227(4) 0.0218(4) 0.0275(4) -0.0013(3) -0.0030(3) -0.0009(3)
O11 0.0399(13) 0.0254(13) 0.0319(13) 0.0087(10) 0.0050(10) 0.0011(11)
O12 0.0228(11) 0.0267(13) 0.0358(13) -0.0033(10) -0.0003(10) -0.0061(10)
O21 0.0334(13) 0.0238(13) 0.0360(13) -0.0069(10) -0.0045(10) 0.0005(10)
O22 0.0255(11) 0.0287(13) 0.0323(13) 0.0032(10) 0.0002(10) -0.0038(10)
O1 0.0196(11) 0.0260(13) 0.0198(11) -0.0004(9) -0.0013(9) 0.0013(9)
O2 0.0216(11) 0.0318(13) 0.0298(12) -0.0048(10) -0.0011(9) -0.0012(10)
O3 0.0244(12) 0.0255(13) 0.0355(13) -0.0055(10) -0.0031(10) 0.0023(10)
O4 0.0356(13) 0.0330(14) 0.0340(13) 0.0085(11) 0.0025(11) 0.0010(11)
O5 0.0307(13) 0.0386(15) 0.0286(12) 0.0005(11) -0.0003(10) -0.0093(11)
N1 0.0173(13) 0.0223(15) 0.0269(14) -0.0001(11) -0.0016(10) -0.0016(11)
N2 0.0174(13) 0.0264(16) 0.0291(15) 0.0022(12) -0.0022(11) -0.0024(11)
N3 0.0214(14) 0.0278(16) 0.0293(15) 0.0014(12) 0.0005(11) 0.0007(12)
N4 0.0207(13) 0.0239(15) 0.0243(14) 0.0018(11) -0.0030(11) -0.0009(11)
N5 0.0203(13) 0.0280(16) 0.0270(14) 0.0034(12) -0.0028(11) -0.0038(12)
N6 0.0165(13) 0.0222(15) 0.0334(15) -0.0007(12) -0.0036(11) 0.0009(11)
C1 0.0154(15) 0.0229(18) 0.0243(17) 0.0004(13) 0.0003(12) -0.0029(13)
C2 0.0177(15) 0.0247(18) 0.0232(16) 0.0028(13) 0.0002(12) -0.0012(13)
C3 0.0228(16) 0.028(2) 0.0279(18) 0.0060(14) -0.0002(13) -0.0022(14)
C4 0.0225(16) 0.034(2) 0.0265(17) -0.0018(15) 0.0008(13) -0.0029(14)
C5 0.0194(16) 0.0288(19) 0.0281(17) -0.0057(14) -0.0003(13) -0.0005(14)
C6 0.0173(15) 0.0227(17) 0.0256(16) -0.0009(13) -0.0014(12) -0.0005(13)
C7 0.051(2) 0.050(3) 0.0246(18) -0.0062(17) 0.0014(16) 0.006(2)
C8 0.0192(16) 0.0277(19) 0.0295(18) 0.0039(14) -0.0069(13) -0.0030(14)
C9 0.0186(16) 0.0264(18) 0.0296(18) 0.0005(14) -0.0043(13) -0.0039(14)
C10 0.0365(19) 0.034(2) 0.0311(19) 0.0025(15) -0.0071(15) -0.0053(16)
C11 0.048(2) 0.039(2) 0.041(2) -0.0096(18) -0.0141(18) -0.0074(19)
C12 0.044(2) 0.025(2) 0.048(2) 0.0017(17) -0.0070(18) -0.0110(17)
C13 0.0239(17) 0.034(2) 0.0343(19) 0.0063(16) -0.0050(14) -0.0046(15)
C14 0.0238(16) 0.0188(17) 0.0331(18) 0.0010(14) -0.0028(14) 0.0002(13)
C15 0.0205(16) 0.0246(19) 0.0267(17) -0.0024(14) -0.0041(13) -0.0020(14)
C16 0.0318(19) 0.027(2) 0.038(2) -0.0058(15) -0.0051(15) 0.0043(15)
C17 0.0220(17) 0.034(2) 0.045(2) -0.0101(17) 0.0005(15) 0.0071(15)
C18 0.0234(17) 0.043(2) 0.037(2) -0.0094(17) 0.0072(15) -0.0004(16)
C19 0.0249(17) 0.036(2) 0.0348(19) 0.0012(16) 0.0007(14) -0.0014(16)
C20 0.0314(18) 0.0206(18) 0.0306(18) 0.0059(14) -0.0041(14) 0.0020(14)
C21 0.0256(17) 0.0250(19) 0.0260(17) 0.0030(14) 0.0003(13) -0.0008(14)
C22 0.0323(19) 0.035(2) 0.037(2) 0.0043(16) -0.0028(16) 0.0047(16)
C23 0.032(2) 0.054(3) 0.044(2) 0.006(2) -0.0130(17) 0.0109(19)
C24 0.0316(19) 0.052(3) 0.039(2) -0.0027(18) -0.0126(16) -0.0039(18)
C25 0.0236(17) 0.037(2) 0.0342(19) -0.0002(16) -0.0046(14) -0.0058(15)
C26 0.0206(16) 0.0292(19) 0.0316(18) -0.0045(14) 0.0018(13) 0.0038(14)
C27 0.0131(15) 0.0271(19) 0.0317(18) -0.0010(14) -0.0026(13) 0.0005(13)
C28 0.0257(17) 0.035(2) 0.0305(18) -0.0024(15) 0.0022(14) 0.0000(15)
C29 0.0313(19) 0.046(2) 0.032(2) 0.0080(17) 0.0040(15) -0.0039(17)
C30 0.0221(17) 0.030(2) 0.048(2) 0.0092(17) -0.0015(15) -0.0035(15)
C31 0.0187(16) 0.0231(19) 0.042(2) -0.0027(15) -0.0049(14) -0.0011(14)
C32 0.0278(18) 0.0252(18) 0.0187(16) -0.0030(13) -0.0029(13) 0.0003(15)
C33 0.0326(19) 0.0275(19) 0.039(2) -0.0052(16) 0.0050(15) -0.0019(16)
C34 0.0329(19) 0.031(2) 0.0219(17) -0.0008(14) 0.0025(14) -0.0031(16)
C35 0.042(2) 0.044(2) 0.054(2) 0.021(2) 0.0051(19) -0.0040(19)
Cl1 0.0417(5) 0.0368(5) 0.0397(5) -0.0069(4) -0.0065(4) 0.0025(4)
O1A 0.078(2) 0.0410(17) 0.0592(19) -0.0037(14) 0.0237(16) 0.0068(16)
O1B 0.0600(19) 0.057(2) 0.0614(19) 0.0032(15) -0.0137(15) 0.0190(15)
O1C 0.092(2) 0.085(2) 0.0462(18) 0.0178(17) 0.0188(17) 0.011(2)
O1D 0.069(2) 0.074(3) 0.143(4) -0.051(2) -0.061(2) 0.0138(19)

loop_
_atom_type_symbol
_atom_type_description
_atom_type_scat_dispersion_real
_atom_type_scat_dispersion_imag
_atom_type_scat_source
C C 0.0033 0.0016 'International Tables Vol C Tables 4.2.6.8 and 6.1.1.4'
H H 0.0000 0.0000 'International Tables Vol C Tables 4.2.6.8 and 6.1.1.4'
N N 0.0061 0.0033 'International Tables Vol C Tables 4.2.6.8 and 6.1.1.4'
O O 0.0106 0.0060 'International Tables Vol C Tables 4.2.6.8 and 6.1.1.4'
S S 0.1246 0.1234 'International Tables Vol C Tables 4.2.6.8 and 6.1.1.4'
Cl Cl 0.1484 0.1585 'International Tables Vol C Tables 4.2.6.8 and 6.1.1.4'
Mn Mn 0.3368 0.7283 'International Tables Vol C Tables 4.2.6.8 and 6.1.1.4'

loop_
_geom_angle_atom_site_label_1
_geom_angle_atom_site_label_2
_geom_angle_atom_site_label_3
_geom_angle
_geom_angle_site_symmetry_1
_geom_angle_site_symmetry_3
_geom_angle_publ_flag
O4 Mn1 O2 104.31(9) . . ?
O4 Mn1 O1 102.87(9) . . ?
O2 Mn1 O1 91.57(8) . . ?
O4 Mn1 N3 102.94(9) . . ?
O2 Mn1 N3 86.02(9) . . ?
O1 Mn1 N3 153.87(9) . . ?
O4 Mn1 N2 91.24(9) . . ?
O2 Mn1 N2 164.40(9) . . ?
O1 Mn1 N2 86.09(8) . . ?
N3 Mn1 N2 89.31(9) . . ?
O4 Mn1 N1 162.96(9) . . ?
O2 Mn1 N1 91.58(8) . . ?
O1 Mn1 N1 82.46(8) . . ?
N3 Mn1 N1 71.62(9) . . ?
N2 Mn1 N1 72.83(8) . . ?
O3 Mn2 O5 103.37(9) . . ?
O3 Mn2 O1 96.06(8) . . ?
O5 Mn2 O1 89.58(8) . . ?
O3 Mn2 N5 106.40(9) . . ?
O5 Mn2 N5 87.58(9) . . ?
O1 Mn2 N5 157.41(9) . . ?
O3 Mn2 N6 90.88(9) . . ?
O5 Mn2 N6 165.30(9) . . ?
O1 Mn2 N6 85.28(8) . . ?
N5 Mn2 N6 91.89(9) . . ?
O3 Mn2 N4 163.28(9) . . ?
O5 Mn2 N4 93.32(9) . . ?
O1 Mn2 N4 85.06(8) . . ?
N5 Mn2 N4 72.75(9) . . ?
N6 Mn2 N4 72.55(9) . . ?
O12 S1 O11 117.90(14) . . ?
O12 S1 N1 106.11(12) . . ?
O11 S1 N1 108.97(13) . . ?
O12 S1 C2 112.45(14) . . ?
O11 S1 C2 108.46(14) . . ?
N1 S1 C2 101.64(13) . . ?
O22 S2 O21 117.95(14) . . ?
O22 S2 N4 105.96(13) . . ?
O21 S2 N4 109.93(13) . . ?
O22 S2 C6 111.71(14) . . ?
O21 S2 C6 108.10(14) . . ?
N4 S2 C6 102.00(14) . . ?
C1 O1 Mn1 127.41(18) . . ?
C1 O1 Mn2 125.78(18) . . ?
Mn1 O1 Mn2 106.73(8) . . ?
C32 O2 Mn1 135.9(2) . . ?
C32 O3 Mn2 127.58(19) . . ?
C34 O4 Mn1 122.5(2) . . ?
C34 O5 Mn2 144.6(2) . . ?
C14 N1 C8 113.0(2) . . ?
C14 N1 S1 110.04(19) . . ?
C8 N1 S1 111.31(19) . . ?
C14 N1 Mn1 100.88(17) . . ?
C8 N1 Mn1 107.96(17) . . ?
S1 N1 Mn1 113.24(12) . . ?
C13 N2 C9 117.8(3) . . ?
C13 N2 Mn1 120.6(2) . . ?
C9 N2 Mn1 116.8(2) . . ?
C15 N3 C19 118.5(3) . . ?
C15 N3 Mn1 117.4(2) . . ?
C19 N3 Mn1 124.1(2) . . ?
C26 N4 C20 112.3(2) . . ?
C26 N4 S2 111.9(2) . . ?
C20 N4 S2 110.0(2) . . ?
C26 N4 Mn2 109.38(18) . . ?
C20 N4 Mn2 101.41(18) . . ?
S2 N4 Mn2 111.51(12) . . ?
C21 N5 C25 118.1(3) . . ?
C21 N5 Mn2 117.0(2) . . ?
C25 N5 Mn2 124.9(2) . . ?
C31 N6 C27 117.8(3) . . ?
C31 N6 Mn2 120.7(2) . . ?
C27 N6 Mn2 117.3(2) . . ?
O1 C1 C2 122.5(3) . . ?
O1 C1 C6 122.4(3) . . ?
C2 C1 C6 115.0(3) . . ?
C3 C2 C1 122.4(3) . . ?
C3 C2 S1 118.4(2) . . ?
C1 C2 S1 119.2(2) . . ?
C4 C3 C2 121.2(3) . . ?
C4 C3 H3A 119.4 . . ?
C2 C3 H3A 119.4 . . ?
C3 C4 C5 117.7(3) . . ?
C3 C4 C7 121.2(3) . . ?
C5 C4 C7 121.1(3) . . ?
C6 C5 C4 121.9(3) . . ?
C6 C5 H5A 119.1 . . ?
C4 C5 H5A 119.1 . . ?
C5 C6 C1 121.7(3) . . ?
C5 C6 S2 118.2(2) . . ?
C1 C6 S2 120.0(2) . . ?
C4 C7 H7A 109.5 . . ?
C4 C7 H7B 109.5 . . ?
H7A C7 H7B 109.5 . . ?
C4 C7 H7C 109.5 . . ?
H7A C7 H7C 109.5 . . ?
H7B C7 H7C 109.5 . . ?
C9 C8 N1 112.7(2) . . ?
C9 C8 H8A 109.0 . . ?
N1 C8 H8A 109.0 . . ?
C9 C8 H8B 109.0 . . ?
N1 C8 H8B 109.0 . . ?
H8A C8 H8B 107.8 . . ?
N2 C9 C10 121.9(3) . . ?
N2 C9 C8 116.5(3) . . ?
C10 C9 C8 121.5(3) . . ?
C9 C10 C11 119.0(3) . . ?
C9 C10 H10A 120.5 . . ?
C11 C10 H10A 120.5 . . ?
C12 C11 C10 119.7(3) . . ?
C12 C11 H11A 120.1 . . ?
C10 C11 H11A 120.1 . . ?
C11 C12 C13 118.2(3) . . ?
C11 C12 H12A 120.9 . . ?
C13 C12 H12A 120.9 . . ?
N2 C13 C12 123.3(3) . . ?
N2 C13 H13A 118.4 . . ?
C12 C13 H13A 118.4 . . ?
N1 C14 C15 110.3(2) . . ?
N1 C14 H14A 109.6 . . ?
C15 C14 H14A 109.6 . . ?
N1 C14 H14B 109.6 . . ?
C15 C14 H14B 109.6 . . ?
H14A C14 H14B 108.1 . . ?
N3 C15 C16 122.2(3) . . ?
N3 C15 C14 117.3(3) . . ?
C16 C15 C14 120.4(3) . . ?
C17 C16 C15 118.6(3) . . ?
C17 C16 H16A 120.7 . . ?
C15 C16 H16A 120.7 . . ?
C16 C17 C18 119.6(3) . . ?
C16 C17 H17A 120.2 . . ?
C18 C17 H17A 120.2 . . ?
C17 C18 C19 118.0(3) . . ?
C17 C18 H18A 121.0 . . ?
C19 C18 H18A 121.0 . . ?
N3 C19 C18 123.0(3) . . ?
N3 C19 H19A 118.5 . . ?
C18 C19 H19A 118.5 . . ?
N4 C20 C21 110.2(3) . . ?
N4 C20 H20A 109.6 . . ?
C21 C20 H20A 109.6 . . ?
N4 C20 H20B 109.6 . . ?
C21 C20 H20B 109.6 . . ?
H20A C20 H20B 108.1 . . ?
N5 C21 C22 122.4(3) . . ?
N5 C21 C20 117.2(3) . . ?
C22 C21 C20 120.3(3) . . ?
C23 C22 C21 118.8(3) . . ?
C23 C22 H22A 120.6 . . ?
C21 C22 H22A 120.6 . . ?
C22 C23 C24 119.2(3) . . ?
C22 C23 H23A 120.4 . . ?
C24 C23 H23A 120.4 . . ?
C25 C24 C23 118.8(3) . . ?
C25 C24 H24A 120.6 . . ?
C23 C24 H24A 120.6 . . ?
N5 C25 C24 122.8(3) . . ?
N5 C25 H25A 118.6 . . ?
C24 C25 H25A 118.6 . . ?
N4 C26 C27 112.3(2) . . ?
N4 C26 H26A 109.1 . . ?
C27 C26 H26A 109.1 . . ?
N4 C26 H26B 109.1 . . ?
C27 C26 H26B 109.1 . . ?
H26A C26 H26B 107.9 . . ?
N6 C27 C28 122.4(3) . . ?
N6 C27 C26 116.5(3) . . ?
C28 C27 C26 121.1(3) . . ?
C29 C28 C27 119.2(3) . . ?
C29 C28 H28A 120.4 . . ?
C27 C28 H28A 120.4 . . ?
C30 C29 C28 118.6(3) . . ?
C30 C29 H29A 120.7 . . ?
C28 C29 H29A 120.7 . . ?
C29 C30 C31 119.0(3) . . ?
C29 C30 H30A 120.5 . . ?
C31 C30 H30A 120.5 . . ?
N6 C31 C30 123.0(3) . . ?
N6 C31 H31A 118.5 . . ?
C30 C31 H31A 118.5 . . ?
O2 C32 O3 124.6(3) . . ?
O2 C32 C33 118.6(3) . . ?
O3 C32 C33 116.8(3) . . ?
C32 C33 H33A 109.5 . . ?
C32 C33 H33B 109.5 . . ?
H33A C33 H33B 109.5 . . ?
C32 C33 H33C 109.5 . . ?
H33A C33 H33C 109.5 . . ?
H33B C33 H33C 109.5 . . ?
O5 C34 O4 123.5(3) . . ?
O5 C34 C35 118.6(3) . . ?
O4 C34 C35 117.9(3) . . ?
C34 C35 H35A 109.5 . . ?
C34 C35 H35B 109.5 . . ?
H35A C35 H35B 109.5 . . ?
C34 C35 H35C 109.5 . . ?
H35A C35 H35C 109.5 . . ?
H35B C35 H35C 109.5 . . ?
O1D Cl1 O1A 110.4(2) . . ?
O1D Cl1 O1B 109.7(2) . . ?
O1A Cl1 O1B 109.61(19) . . ?
O1D Cl1 O1C 109.4(3) . . ?
O1A Cl1 O1C 108.55(19) . . ?
O1B Cl1 O1C 109.1(2) . . ?
N1S C1S C2S 173.0(11) . . ?
N1S C1S H41S 115.5 . . ?
C1S C2S H21S 109.1 . . ?
C1S C2S H22S 109.5 . . ?
C1S C2S H23S 109.8 . . ?
H21S C2S H22S 109.5 . . ?
H21S C2S H23S 109.5 . . ?
H22S C2S H23S 109.5 . . ?
N2S C3S C4S 177.4(14) . . ?
C3S C4S H41S 109.8 . . ?
C3S C4S H42S 109.3 . . ?
C3S C4S H43S 109.3 . . ?
H41S C4S H42S 109.5 . . ?
H41S C4S H43S 109.5 . . ?
H42S C4S H43S 109.5 . . ?

loop_
_geom_bond_atom_site_label_1
_geom_bond_atom_site_label_2
_geom_bond_distance
_geom_bond_site_symmetry_2
_geom_bond_publ_flag
Mn1 O4 2.054(2) . ?
Mn1 O2 2.122(2) . ?
Mn1 O1 2.147(2) . ?
Mn1 N3 2.243(3) . ?
Mn1 N2 2.309(3) . ?
Mn1 N1 2.481(3) . ?
Mn2 O3 2.068(2) . ?
Mn2 O5 2.103(2) . ?
Mn2 O1 2.150(2) . ?
Mn2 N5 2.228(3) . ?
Mn2 N6 2.322(3) . ?
Mn2 N4 2.443(3) . ?
S1 O12 1.431(2) . ?
S1 O11 1.434(2) . ?
S1 N1 1.699(2) . ?
S1 C2 1.755(3) . ?
S2 O22 1.428(2) . ?
S2 O21 1.431(2) . ?
S2 N4 1.697(3) . ?
S2 C6 1.756(3) . ?
O1 C1 1.314(3) . ?
O2 C32 1.260(4) . ?
O3 C32 1.267(4) . ?
O4 C34 1.264(4) . ?
O5 C34 1.262(4) . ?
N1 C14 1.492(4) . ?
N1 C8 1.496(4) . ?
N2 C13 1.338(4) . ?
N2 C9 1.359(4) . ?
N3 C15 1.334(4) . ?
N3 C19 1.336(4) . ?
N4 C26 1.493(4) . ?
N4 C20 1.499(4) . ?
N5 C21 1.337(4) . ?
N5 C25 1.347(4) . ?
N6 C31 1.335(4) . ?
N6 C27 1.346(4) . ?
C1 C2 1.415(4) . ?
C1 C6 1.417(4) . ?
C2 C3 1.390(4) . ?
C3 C4 1.382(5) . ?
C3 H3A 0.950 . ?
C4 C5 1.387(5) . ?
C4 C7 1.506(4) . ?
C5 C6 1.386(4) . ?
C5 H5A 0.950 . ?
C7 H7A 0.980 . ?
C7 H7B 0.980 . ?
C7 H7C 0.980 . ?
C8 C9 1.493(4) . ?
C8 H8A 0.990 . ?
C8 H8B 0.990 . ?
C9 C10 1.377(5) . ?
C10 C11 1.382(5) . ?
C10 H10A 0.950 . ?
C11 C12 1.374(5) . ?
C11 H11A 0.950 . ?
C12 C13 1.383(5) . ?
C12 H12A 0.950 . ?
C13 H13A 0.950 . ?
C14 C15 1.510(4) . ?
C14 H14A 0.990 . ?
C14 H14B 0.990 . ?
C15 C16 1.392(4) . ?
C16 C17 1.378(5) . ?
C16 H16A 0.950 . ?
C17 C18 1.383(5) . ?
C17 H17A 0.950 . ?
C18 C19 1.384(5) . ?
C18 H18A 0.950 . ?
C19 H19A 0.950 . ?
C20 C21 1.509(4) . ?
C20 H20A 0.990 . ?
C20 H20B 0.990 . ?
C21 C22 1.386(5) . ?
C22 C23 1.377(5) . ?
C22 H22A 0.950 . ?
C23 C24 1.382(6) . ?
C23 H23A 0.950 . ?
C24 C25 1.370(5) . ?
C24 H24A 0.950 . ?
C25 H25A 0.950 . ?
C26 C27 1.503(4) . ?
C26 H26A 0.990 . ?
C26 H26B 0.990 . ?
C27 C28 1.383(5) . ?
C28 C29 1.380(5) . ?
C28 H28A 0.950 . ?
C29 C30 1.377(5) . ?
C29 H29A 0.950 . ?
C30 C31 1.380(5) . ?
C30 H30A 0.950 . ?
C31 H31A 0.950 . ?
C32 C33 1.501(4) . ?
C33 H33A 0.980 . ?
C33 H33B 0.980 . ?
C33 H33C 0.980 . ?
C34 C35 1.490(5) . ?
C35 H35A 0.980 . ?
C35 H35B 0.980 . ?
C35 H35C 0.980 . ?
Cl1 O1D 1.414(3) . ?
Cl1 O1A 1.419(3) . ?
Cl1 O1B 1.423(3) . ?
Cl1 O1C 1.427(3) . ?
N1S C1S 1.133(7) . ?
C1S C2S 1.456(7) . ?
C2S H21S 0.980 . ?
C2S H22S 0.980 . ?
C2S H23S 0.980 . ?
N2S C3S 1.143(7) . ?
C3S C4S 1.444(8) . ?
C4S H41S 0.980 . ?
C4S H42S 0.980 . ?
C4S H43S 0.980 . ?

loop_
_geom_torsion_atom_site_label_1
_geom_torsion_atom_site_label_2
_geom_torsion_atom_site_label_3
_geom_torsion_atom_site_label_4
_geom_torsion
_geom_torsion_site_symmetry_1
_geom_torsion_site_symmetry_2
_geom_torsion_site_symmetry_3
_geom_torsion_site_symmetry_4
_geom_torsion_publ_flag
O4 Mn1 O1 C1 121.9(2) . . . . ?
O2 Mn1 O1 C1 -133.0(2) . . . . ?
N3 Mn1 O1 C1 -48.9(3) . . . . ?
N2 Mn1 O1 C1 31.5(2) . . . . ?
N1 Mn1 O1 C1 -41.7(2) . . . . ?
O4 Mn1 O1 Mn2 -54.96(11) . . . . ?
O2 Mn1 O1 Mn2 50.10(10) . . . . ?
N3 Mn1 O1 Mn2 134.26(18) . . . . ?
N2 Mn1 O1 Mn2 -145.34(10) . . . . ?
N1 Mn1 O1 Mn2 141.49(10) . . . . ?
O3 Mn2 O1 C1 124.0(2) . . . . ?
O5 Mn2 O1 C1 -132.6(2) . . . . ?
N5 Mn2 O1 C1 -50.0(3) . . . . ?
N6 Mn2 O1 C1 33.6(2) . . . . ?
N4 Mn2 O1 C1 -39.3(2) . . . . ?
O3 Mn2 O1 Mn1 -59.11(10) . . . . ?
O5 Mn2 O1 Mn1 44.29(10) . . . . ?
N5 Mn2 O1 Mn1 127.0(2) . . . . ?
N6 Mn2 O1 Mn1 -149.50(10) . . . . ?
N4 Mn2 O1 Mn1 137.65(10) . . . . ?
O4 Mn1 O2 C32 96.7(3) . . . . ?
O1 Mn1 O2 C32 -7.0(3) . . . . ?
N3 Mn1 O2 C32 -161.0(3) . . . . ?
N2 Mn1 O2 C32 -88.1(4) . . . . ?
N1 Mn1 O2 C32 -89.5(3) . . . . ?
O5 Mn2 O3 C32 -64.0(3) . . . . ?
O1 Mn2 O3 C32 27.0(3) . . . . ?
N5 Mn2 O3 C32 -155.4(2) . . . . ?
N6 Mn2 O3 C32 112.4(3) . . . . ?
N4 Mn2 O3 C32 120.0(3) . . . . ?
O2 Mn1 O4 C34 -71.1(3) . . . . ?
O1 Mn1 O4 C34 24.0(3) . . . . ?
N3 Mn1 O4 C34 -160.2(2) . . . . ?
N2 Mn1 O4 C34 110.2(3) . . . . ?
N1 Mn1 O4 C34 130.6(3) . . . . ?
O3 Mn2 O5 C34 88.3(4) . . . . ?
O1 Mn2 O5 C34 -7.9(4) . . . . ?
N5 Mn2 O5 C34 -165.5(4) . . . . ?
N6 Mn2 O5 C34 -77.3(6) . . . . ?
N4 Mn2 O5 C34 -92.9(4) . . . . ?
O12 S1 N1 C14 56.5(2) . . . . ?
O11 S1 N1 C14 -71.4(2) . . . . ?
C2 S1 N1 C14 174.3(2) . . . . ?
O12 S1 N1 C8 -177.3(2) . . . . ?
O11 S1 N1 C8 54.8(2) . . . . ?
C2 S1 N1 C8 -59.6(2) . . . . ?
O12 S1 N1 Mn1 -55.49(16) . . . . ?
O11 S1 N1 Mn1 176.60(12) . . . . ?
C2 S1 N1 Mn1 62.23(15) . . . . ?
O4 Mn1 N1 C14 110.6(3) . . . . ?
O2 Mn1 N1 C14 -48.48(17) . . . . ?
O1 Mn1 N1 C14 -139.85(17) . . . . ?
N3 Mn1 N1 C14 36.80(16) . . . . ?
N2 Mn1 N1 C14 131.93(18) . . . . ?
O4 Mn1 N1 C8 -8.2(4) . . . . ?
O2 Mn1 N1 C8 -167.23(18) . . . . ?
O1 Mn1 N1 C8 101.39(18) . . . . ?
N3 Mn1 N1 C8 -81.95(19) . . . . ?
N2 Mn1 N1 C8 13.18(18) . . . . ?
O4 Mn1 N1 S1 -131.9(3) . . . . ?
O2 Mn1 N1 S1 69.06(13) . . . . ?
O1 Mn1 N1 S1 -22.31(13) . . . . ?
N3 Mn1 N1 S1 154.34(15) . . . . ?
N2 Mn1 N1 S1 -110.53(14) . . . . ?
O4 Mn1 N2 C13 -22.7(2) . . . . ?
O2 Mn1 N2 C13 161.9(3) . . . . ?
O1 Mn1 N2 C13 80.1(2) . . . . ?
N3 Mn1 N2 C13 -125.7(2) . . . . ?
N1 Mn1 N2 C13 163.4(3) . . . . ?
O4 Mn1 N2 C9 -177.7(2) . . . . ?
O2 Mn1 N2 C9 6.9(5) . . . . ?
O1 Mn1 N2 C9 -74.9(2) . . . . ?
N3 Mn1 N2 C9 79.4(2) . . . . ?
N1 Mn1 N2 C9 8.5(2) . . . . ?
O4 Mn1 N3 C15 175.2(2) . . . . ?
O2 Mn1 N3 C15 71.4(2) . . . . ?
O1 Mn1 N3 C15 -14.1(4) . . . . ?
N2 Mn1 N3 C15 -93.7(2) . . . . ?
N1 Mn1 N3 C15 -21.6(2) . . . . ?
O4 Mn1 N3 C19 -2.2(3) . . . . ?
O2 Mn1 N3 C19 -106.0(3) . . . . ?
O1 Mn1 N3 C19 168.6(2) . . . . ?
N2 Mn1 N3 C19 88.9(3) . . . . ?
N1 Mn1 N3 C19 161.0(3) . . . . ?
O22 S2 N4 C26 -177.1(2) . . . . ?
O21 S2 N4 C26 54.4(2) . . . . ?
C6 S2 N4 C26 -60.1(2) . . . . ?
O22 S2 N4 C20 57.4(2) . . . . ?
O21 S2 N4 C20 -71.1(2) . . . . ?
C6 S2 N4 C20 174.4(2) . . . . ?
O22 S2 N4 Mn2 -54.24(15) . . . . ?
O21 S2 N4 Mn2 177.28(12) . . . . ?
C6 S2 N4 Mn2 62.76(15) . . . . ?
O3 Mn2 N4 C26 6.4(4) . . . . ?
O5 Mn2 N4 C26 -169.71(18) . . . . ?
O1 Mn2 N4 C26 101.00(18) . . . . ?
N5 Mn2 N4 C26 -83.29(19) . . . . ?
N6 Mn2 N4 C26 14.40(18) . . . . ?
O3 Mn2 N4 C20 125.1(3) . . . . ?
O5 Mn2 N4 C20 -50.98(18) . . . . ?
O1 Mn2 N4 C20 -140.28(18) . . . . ?
N5 Mn2 N4 C20 35.44(17) . . . . ?
N6 Mn2 N4 C20 133.13(19) . . . . ?
O3 Mn2 N4 S2 -117.9(3) . . . . ?
O5 Mn2 N4 S2 66.00(13) . . . . ?
O1 Mn2 N4 S2 -23.29(12) . . . . ?
N5 Mn2 N4 S2 152.42(15) . . . . ?
N6 Mn2 N4 S2 -109.89(14) . . . . ?
O3 Mn2 N5 C21 177.9(2) . . . . ?
O5 Mn2 N5 C21 74.6(2) . . . . ?
O1 Mn2 N5 C21 -8.4(4) . . . . ?
N6 Mn2 N5 C21 -90.7(2) . . . . ?
N4 Mn2 N5 C21 -19.6(2) . . . . ?
O3 Mn2 N5 C25 -0.9(3) . . . . ?
O5 Mn2 N5 C25 -104.2(2) . . . . ?
O1 Mn2 N5 C25 172.8(2) . . . . ?
N6 Mn2 N5 C25 90.5(2) . . . . ?
N4 Mn2 N5 C25 161.6(3) . . . . ?
O3 Mn2 N6 C31 -19.8(2) . . . . ?
O5 Mn2 N6 C31 146.1(3) . . . . ?
O1 Mn2 N6 C31 76.2(2) . . . . ?
N5 Mn2 N6 C31 -126.2(2) . . . . ?
N4 Mn2 N6 C31 162.5(2) . . . . ?
O3 Mn2 N6 C27 -176.0(2) . . . . ?
O5 Mn2 N6 C27 -10.1(5) . . . . ?
O1 Mn2 N6 C27 -80.0(2) . . . . ?
N5 Mn2 N6 C27 77.6(2) . . . . ?
N4 Mn2 N6 C27 6.3(2) . . . . ?
Mn1 O1 C1 C2 59.6(4) . . . . ?
Mn2 O1 C1 C2 -124.2(3) . . . . ?
Mn1 O1 C1 C6 -119.3(3) . . . . ?
Mn2 O1 C1 C6 57.0(3) . . . . ?
O1 C1 C2 C3 -178.4(3) . . . . ?
C6 C1 C2 C3 0.5(4) . . . . ?
O1 C1 C2 S1 2.4(4) . . . . ?
C6 C1 C2 S1 -178.7(2) . . . . ?
O12 S1 C2 C3 -128.6(2) . . . . ?
O11 S1 C2 C3 3.6(3) . . . . ?
N1 S1 C2 C3 118.3(2) . . . . ?
O12 S1 C2 C1 50.6(3) . . . . ?
O11 S1 C2 C1 -177.2(2) . . . . ?
N1 S1 C2 C1 -62.4(3) . . . . ?
C1 C2 C3 C4 -0.9(5) . . . . ?
S1 C2 C3 C4 178.3(2) . . . . ?
C2 C3 C4 C5 0.2(4) . . . . ?
C2 C3 C4 C7 178.5(3) . . . . ?
C3 C4 C5 C6 0.9(4) . . . . ?
C7 C4 C5 C6 -177.4(3) . . . . ?
C4 C5 C6 C1 -1.2(5) . . . . ?
C4 C5 C6 S2 176.1(2) . . . . ?
O1 C1 C6 C5 179.4(3) . . . . ?
C2 C1 C6 C5 0.5(4) . . . . ?
O1 C1 C6 S2 2.1(4) . . . . ?
C2 C1 C6 S2 -176.8(2) . . . . ?
O22 S2 C6 C5 -128.1(2) . . . . ?
O21 S2 C6 C5 3.2(3) . . . . ?
N4 S2 C6 C5 119.1(2) . . . . ?
O22 S2 C6 C1 49.3(3) . . . . ?
O21 S2 C6 C1 -179.3(2) . . . . ?
N4 S2 C6 C1 -63.5(3) . . . . ?
C14 N1 C8 C9 -142.7(3) . . . . ?
S1 N1 C8 C9 92.9(3) . . . . ?
Mn1 N1 C8 C9 -32.0(3) . . . . ?
C13 N2 C9 C10 -2.6(5) . . . . ?
Mn1 N2 C9 C10 153.1(3) . . . . ?
C13 N2 C9 C8 174.1(3) . . . . ?
Mn1 N2 C9 C8 -30.3(3) . . . . ?
N1 C8 C9 N2 43.1(4) . . . . ?
N1 C8 C9 C10 -140.3(3) . . . . ?
N2 C9 C10 C11 1.8(5) . . . . ?
C8 C9 C10 C11 -174.7(3) . . . . ?
C9 C10 C11 C12 0.4(6) . . . . ?
C10 C11 C12 C13 -1.6(6) . . . . ?
C9 N2 C13 C12 1.3(5) . . . . ?
Mn1 N2 C13 C12 -153.5(3) . . . . ?
C11 C12 C13 N2 0.8(5) . . . . ?
C8 N1 C14 C15 66.1(3) . . . . ?
S1 N1 C14 C15 -168.7(2) . . . . ?
Mn1 N1 C14 C15 -48.9(2) . . . . ?
C19 N3 C15 C16 0.5(5) . . . . ?
Mn1 N3 C15 C16 -177.0(2) . . . . ?
C19 N3 C15 C14 178.1(3) . . . . ?
Mn1 N3 C15 C14 0.6(4) . . . . ?
N1 C14 C15 N3 37.1(4) . . . . ?
N1 C14 C15 C16 -145.3(3) . . . . ?
N3 C15 C16 C17 1.3(5) . . . . ?
C14 C15 C16 C17 -176.2(3) . . . . ?
C15 C16 C17 C18 -2.0(5) . . . . ?
C16 C17 C18 C19 0.9(5) . . . . ?
C15 N3 C19 C18 -1.7(5) . . . . ?
Mn1 N3 C19 C18 175.6(2) . . . . ?
C17 C18 C19 N3 1.0(5) . . . . ?
C26 N4 C20 C21 68.7(3) . . . . ?
S2 N4 C20 C21 -166.1(2) . . . . ?
Mn2 N4 C20 C21 -48.0(3) . . . . ?
C25 N5 C21 C22 -0.6(5) . . . . ?
Mn2 N5 C21 C22 -179.5(2) . . . . ?
C25 N5 C21 C20 177.0(3) . . . . ?
Mn2 N5 C21 C20 -1.9(4) . . . . ?
N4 C20 C21 N5 37.6(4) . . . . ?
N4 C20 C21 C22 -144.7(3) . . . . ?
N5 C21 C22 C23 0.4(5) . . . . ?
C20 C21 C22 C23 -177.1(3) . . . . ?
C21 C22 C23 C24 0.4(5) . . . . ?
C22 C23 C24 C25 -0.9(6) . . . . ?
C21 N5 C25 C24 0.0(5) . . . . ?
Mn2 N5 C25 C24 178.8(3) . . . . ?
C23 C24 C25 N5 0.7(5) . . . . ?
C20 N4 C26 C27 -143.7(3) . . . . ?
S2 N4 C26 C27 92.1(3) . . . . ?
Mn2 N4 C26 C27 -32.0(3) . . . . ?
C31 N6 C27 C28 -1.8(4) . . . . ?
Mn2 N6 C27 C28 155.1(2) . . . . ?
C31 N6 C27 C26 176.0(3) . . . . ?
Mn2 N6 C27 C26 -27.0(3) . . . . ?
N4 C26 C27 N6 40.5(4) . . . . ?
N4 C26 C27 C28 -141.6(3) . . . . ?
N6 C27 C28 C29 1.4(5) . . . . ?
C26 C27 C28 C29 -176.4(3) . . . . ?
C27 C28 C29 C30 0.4(5) . . . . ?
C28 C29 C30 C31 -1.7(5) . . . . ?
C27 N6 C31 C30 0.4(4) . . . . ?
Mn2 N6 C31 C30 -155.7(2) . . . . ?
C29 C30 C31 N6 1.4(5) . . . . ?
Mn1 O2 C32 O3 -35.3(5) . . . . ?
Mn1 O2 C32 C33 143.9(3) . . . . ?
Mn2 O3 C32 O2 21.0(4) . . . . ?
Mn2 O3 C32 C33 -158.1(2) . . . . ?
Mn2 O5 C34 O4 -31.3(6) . . . . ?
Mn2 O5 C34 C35 148.1(3) . . . . ?
Mn1 O4 C34 O5 17.9(4) . . . . ?
Mn1 O4 C34 C35 -161.5(2) . . . . ?
